data_4344290
loop_
_publ_author_name
'du Peloux, C.'
'Dolbecq, A.'
'Secheresse, F.'

_publ_section_title
;
 Synthesis and structure of an octanuclear oxothiomolybdenum(V) wheel with
 bridging hydrazine ligands encapsulating a central Mo(VI) O4 tetrahedron,
 (Mo(V)8 S8 O8 (O H)7 (N2 H4)2 Mo(VI) O4)(-)
;
_journal_name_full 'Inorganic Chemistry Communications'
_journal_page_first 333
_journal_page_last 336
_journal_volume 5
_journal_year 2002
_chemical_formula_sum 'K Mo9 N4 O30 S8'
_chemical_name_systematic 'K (Mo8 S8 O8 (O H)7 (N2 H4)2 (Mo O4)) (H2 O)16'
_space_group_IT_number 15
_symmetry_space_group_name_Hall '-C 2yc'
_symmetry_space_group_name_H-M 'C 1 2/c 1'
_cell_angle_alpha 90
_cell_angle_beta 91.305
_cell_angle_gamma 90
_cell_formula_units_Z 8
_cell_length_a 21.6461
_cell_length_b 11.4132
_cell_length_c 34.1172
_cell_volume 8426.511
_citation_journal_id_ASTM ICCOFP
_cod_data_source_file duPeloux_ICCOFP_2002_563.cif
_cod_data_source_block K1Mo9N4O30S8
_cod_original_formula_sum 'K1 Mo9 N4 O30 S8'
_cod_database_code 4344290

loop_
_symmetry_equiv_pos_as_xyz
x,y,z
-x,y,-z+1/2
-x,-y,-z
x,-y,z-1/2
x+1/2,y+1/2,z
-x+1/2,y+1/2,-z+1/2
-x+1/2,-y+1/2,-z
x+1/2,-y+1/2,z-1/2

loop_
_atom_site_label
_atom_site_type_symbol
_atom_site_fract_x
_atom_site_fract_y
_atom_site_fract_z
_atom_site_occupancy
_atom_site_U_iso_or_equiv
Mo8 Mo+5 0.39704 -0.015 0.165377 1 0.0
K2 K+1 0.28881 0.1481 0.05569 0.75 0.0
O12 O-2 0.2512 0.157 0.18633 1 0.0
Mo3 Mo+5 0.27877 -0.02581 0.198262 1 0.0
N4 N 0.484 0.6001 0.1231 1 0.0
O30 O-2 0.4016 0.3322 0.2646 1 0.0
O28 O-2 0.1557 -0.1553 0.1181 1 0.0
O6 O-2 0.0542 0.3524 0.12962 1 0.0
O23 O-2 0.178 -0.3279 0.19514 1 0.0
O17 O-2 0.4739 0.0913 0.17378 1 0.0
S1 S-2 0.15069 0.15126 0.11596 1 0.0
O9 O-2 0.5472 0.4364 0.07773 1 0.0
Mo5 Mo+5 0.47587 0.41576 0.096873 1 0.0
Mo7 Mo+5 0.22438 0.53284 0.091866 1 0.0
O27 O-2 0.3756 -0.033 0.0419 1 0.0
O31 O-2 0.4978 0.7618 0.039 1 0.0
O1 O-2 0.3877 0.4583 0.1207 1 0.0
O18 O-2 0.3299 0.3713 0.19904 1 0.0
Mo2 Mo+5 0.1488 0.14634 0.184042 1 0.0
O29 O-2 0.0608 0.4854 0.0307 1 0.0
O5 O-2 0.2593 0.3498 0.12845 1 0.0
O20 O-2 0.5887 0.2583 0.0215 0.75 0.0
O21 O-2 0.5 -0.224 0.25 0.5 0.0
Mo10 Mo+6 0.33596 0.3437 0.14758 0.33 0.0
S7 S-2 0.43864 0.25188 0.06406 1 0.0
O25 O-2 0.4171 0.4101 -0.0175 1 0.0
O11 O-2 0.4278 0.518 0.05496 1 0.0
N2 N 0.1801 0.117 0.24774 1 0.0
Mo6 Mo+5 0.48374 0.1801 0.121524 1 0.0
O16 O-2 0.3444 0.7173 0.05535 1 0.0
O22 O-2 0.2082 0.9257 0.0455 0.5 0.0
S5 S-2 0.36849 0.05019 0.22601 1 0.0
O8 O-2 0.076 0.1048 0.1944 1 0.0
O2 O-2 0.1638 0.5132 0.13669 1 0.0
O24 O-2 0.5 0.1849 0.25 1 0.0
Mo1 Mo+5 0.13084 0.34358 0.134169 1 0.0
O14 O-2 0.1837 -0.0253 0.18213 1 0.0
S6 S-2 0.50042 0.34621 0.15922 1 0.0
S3 S-2 0.29135 0.45737 0.04629 1 0.0
O13 O-2 0.1612 0.3976 0.07917 1 0.0
O7 O-2 0.424 -0.1503 0.17442 1 0.0
O26 O-2 0.1809 0.2492 0.02134 1 0.0
O19 O-2 0.5548 0.1469 0.10705 1 0.0
O10 O-2 0.2771 -0.1647 0.21603 1 0.0
O15 O-2 0.1905 0.6414 0.0657 1 0.0
S4 S-2 0.14959 0.34344 0.20096 1 0.0
O4 O-2 0.3662 0.2029 0.14278 1 0.0
O3 O-2 0.435 0.0255 0.11166 1 0.0
N1 N 0.4348 0.6795 0.1103 1 0.0
K1 K+1 0.25 0.75 0 0.5 0.0
O32 O-2 0.4353 -0.4131 0.2071 1 0.0
Mo4 Mo+5 0.3502 0.59098 0.081738 1 0.0
S8 S-2 0.30351 -0.05012 0.13306 1 0.0
S2 S-2 0.2888 0.63326 0.13514 1 0.0
N3 N 0.2331 0.0374 0.25364 1 0.0
Mo9 Mo+6 0.3023 0.27232 0.16403 0.67 0.0
